data_4333865
loop_
_publ_author_name
'Alessandro Ceriotti'
'Piero Macchi'
'Annalisa Sironi'
'Simona El Afefey'
'Matteo Daghetta'
'Serena Fedi'
'Fabrizia Fabrizi de Biani'
'Roberto Della Pergola'

_publ_contact_author_address
;
Department of Chemistry and Biochemistry
University of Bern
Freiestrasse 3
Bern, CH
;
_publ_contact_author_email piero.macchi@dcb.unibe.ch
_publ_section_title
;
 Cooperative Effects of Electron Donors and Acceptors for the
 Stabilization of Elusive Metal Cluster Frameworks: Synthesis and
 Solid-State Structures of [Pt19(CO)24(\m4-AuPPh3)3]- and
 [Pt19(CO)24{\m4-Au2(PPh3)2}2]
;
_journal_name_full 'Inorganic Chemistry'
_journal_page_first 1960
_journal_page_last 1964
_journal_paper_doi 10.1021/ic302282y
_journal_volume 52
_journal_year 2013
_chemical_formula_sum 'C96 H60 Au4 N0 O24 P4 Pt19'
_chemical_formula_weight 6215.9
_chemical_name_systematic
;
 ?
;
_space_group_IT_number 14
_symmetry_cell_setting monoclinic
_symmetry_space_group_name_Hall '-P 2ybc'
_symmetry_space_group_name_H-M 'P 1 21/c 1'
_atom_sites_solution_hydrogens geom
_atom_sites_solution_primary direct
_atom_sites_solution_secondary difmap
_audit_creation_date 2012-10-10T14:48:38-00:00
_audit_creation_method 'WinGX routine CIF_UPDATE'
_cell_angle_alpha 90.0000(10)
_cell_angle_beta 98.6040(10)
_cell_angle_gamma 90.0000(10)
_cell_formula_units_Z 4
_cell_length_a 16.5865(6)
_cell_length_b 29.9739(10)
_cell_length_c 25.4375(9)
_cell_measurement_temperature 293(2)
_cell_volume 12504.2(8)
_computing_structure_refinement 'SHELXL-97 (Sheldrick, 1997)'
_diffrn_ambient_temperature 293(2)
_diffrn_measured_fraction_theta_full 0.999
_diffrn_measured_fraction_theta_max 0.999
_diffrn_radiation_monochromator graphite
_diffrn_radiation_type MoK\a
_diffrn_radiation_wavelength 0.71069
_diffrn_reflns_av_unetI/netI 0.0938
_diffrn_reflns_limit_h_max 19
_diffrn_reflns_limit_h_min 0
_diffrn_reflns_limit_k_max 35
_diffrn_reflns_limit_k_min 0
_diffrn_reflns_limit_l_max 29
_diffrn_reflns_limit_l_min -29
_diffrn_reflns_number 21315
_diffrn_reflns_theta_full 24.71
_diffrn_reflns_theta_max 24.71
_diffrn_reflns_theta_min 2.29
_exptl_absorpt_coefficient_mu 25.936
_exptl_absorpt_correction_T_max 0.0576
_exptl_absorpt_correction_T_min 0.0384
_exptl_absorpt_correction_type sphere
_exptl_absorpt_process_details
;
        Interpolation using  Int.Tab. Vol. C (1992) p. 523,Tab. 6.3.3.3
        for values of muR in the range 0-2.5, and Int.Tab. Vol.II (1959)
        p.302; Table 5.3.6 B for muR in the range 2.6-10.0.
The interpolation procedure of C.W.Dwiggins Jr (Acta Cryst.(1975)
        A31,146-148) is used with some modification.
;
_exptl_crystal_density_diffrn 3.302
_exptl_crystal_F_000 10744
_platon_squeeze_details
;
;
_refine_diff_density_max 2.398
_refine_diff_density_min -2.424
_refine_diff_density_rms 0.441
_refine_ls_extinction_method none
_refine_ls_goodness_of_fit_ref 1.059
_refine_ls_hydrogen_treatment constr
_refine_ls_matrix_type full
_refine_ls_number_parameters 724
_refine_ls_number_reflns 21315
_refine_ls_number_restraints 0
_refine_ls_restrained_S_all 1.059
_refine_ls_R_factor_all 0.1081
_refine_ls_R_factor_gt 0.0731
_refine_ls_shift/su_max 0.001
_refine_ls_shift/su_mean 0
_refine_ls_structure_factor_coef Fsqd
_refine_ls_weighting_details 'calc w=1/[\s^2^(Fo^2^)+(0.0870P)^2^+457.2685P] where P=(Fo^2^+2Fc^2^)/3'
_refine_ls_weighting_scheme calc
_refine_ls_wR_factor_gt 0.1896
_refine_ls_wR_factor_ref 0.2052
_reflns_number_gt 14948
_reflns_number_total 21315
_reflns_threshold_expression >2sigma(I)
_cod_data_source_file ic302282y_si_001_2.cif
_cod_data_source_block 3
_cod_database_code 4333865

loop_
_symmetry_equiv_pos_as_xyz
'x, y, z'
'-x, y+1/2, -z+1/2'
'-x, -y, -z'
'x, -y-1/2, z-1/2'

loop_
_atom_site_label
_atom_site_type_symbol
_atom_site_fract_x
_atom_site_fract_y
_atom_site_fract_z
_atom_site_U_iso_or_equiv
_atom_site_adp_type
_atom_site_occupancy
_atom_site_symmetry_multiplicity
_atom_site_calc_flag
_atom_site_refinement_flags
C1B C 0.995(2) 0.5420(12) 0.0682(14) 0.058(9) Uiso 1 1 d .
C1T C 1.2218(14) 0.6597(8) 0.1681(9) 0.020(5) Uiso 1 1 d .
C2 C 0.9619(16) 0.5562(9) 0.2112(10) 0.033(6) Uiso 1 1 d .
C2B C 0.9835(15) 0.4527(8) 0.2978(10) 0.025(6) Uiso 1 1 d .
C3 C 1.1716(19) 0.4165(11) 0.2881(12) 0.045(8) Uiso 1 1 d .
C3B C 1.218(2) 0.3825(12) 0.1792(13) 0.053(8) Uiso 1 1 d .
C4 C 1.1979(15) 0.4876(9) 0.0835(10) 0.027(6) Uiso 1 1 d .
C4B C 1.3104(17) 0.5523(10) 0.3981(11) 0.037(7) Uiso 1 1 d .
C5 C 1.3853(14) 0.5100(8) 0.1167(9) 0.023(5) Uiso 1 1 d .
C5B C 1.4376(17) 0.5139(10) 0.3196(11) 0.039(7) Uiso 1 1 d .
C6 C 1.2681(14) 0.6016(8) 0.0766(9) 0.020(5) Uiso 1 1 d .
C7 C 1.3657(14) 0.6884(8) 0.2577(9) 0.020(5) Uiso 1 1 d .
C8 C 1.0266(19) 0.6098(11) 0.3177(12) 0.044(7) Uiso 1 1 d .
C9 C 1.236(2) 0.4672(12) 0.3981(13) 0.052(8) Uiso 1 1 d .
C10 C 1.4866(14) 0.6055(8) 0.3064(9) 0.022(5) Uiso 1 1 d .
C11 C 1.0416(19) 0.6619(11) 0.1954(12) 0.045(8) Uiso 1 1 d .
C12 C 1.3610(15) 0.6442(8) 0.3801(10) 0.026(6) Uiso 1 1 d .
C13 C 1.064(2) 0.6228(12) 0.0669(13) 0.051(8) Uiso 1 1 d .
C14 C 1.3669(17) 0.4232(10) 0.3098(11) 0.036(7) Uiso 1 1 d .
C15 C 1.0364(15) 0.5151(9) 0.3843(10) 0.027(6) Uiso 1 1 d .
C16 C 0.920(2) 0.4197(13) 0.1937(15) 0.065(10) Uiso 1 1 d .
C17 C 1.3864(18) 0.4105(10) 0.1698(11) 0.039(7) Uiso 1 1 d .
C18 C 1.0547(19) 0.3753(11) 0.1274(12) 0.047(8) Uiso 1 1 d .
C19 C 0.9364(15) 0.4512(9) 0.0759(10) 0.028(6) Uiso 1 1 d .
C111 C 1.2063(17) 0.5894(10) 0.5304(11) 0.036(7) Uiso 1 1 d .
C112 C 1.262(2) 0.6082(15) 0.5748(15) 0.073(11) Uiso 1 1 d .
H112 H 1.2695 0.6387 0.5802 0.087 Uiso 1 1 calc R
C113 C 1.305(2) 0.5746(13) 0.6095(16) 0.069(10) Uiso 1 1 d .
H113 H 1.3292 0.5822 0.6437 0.082 Uiso 1 1 calc R
C114 C 1.309(3) 0.5302(17) 0.591(2) 0.098(15) Uiso 1 1 d .
H114 H 1.3456 0.5104 0.6099 0.117 Uiso 1 1 calc R
C115 C 1.264(2) 0.5164(14) 0.5489(15) 0.064(10) Uiso 1 1 d .
H115 H 1.2679 0.4869 0.5382 0.077 Uiso 1 1 calc R
C116 C 1.210(3) 0.5435(14) 0.5197(17) 0.078(12) Uiso 1 1 d .
H116 H 1.1738 0.5315 0.4917 0.094 Uiso 1 1 calc R
C121 C 1.0445(17) 0.6194(10) 0.4986(11) 0.039(7) Uiso 1 1 d .
C122 C 1.0244(19) 0.6003(10) 0.5452(12) 0.044(7) Uiso 1 1 d .
H122 H 1.0652 0.5886 0.5706 0.053 Uiso 1 1 calc R
C123 C 0.942(2) 0.5989(12) 0.5538(14) 0.057(9) Uiso 1 1 d .
H123 H 0.93 0.5853 0.5845 0.068 Uiso 1 1 calc R
C124 C 0.881(2) 0.6163(12) 0.5193(13) 0.057(9) Uiso 1 1 d .
H124 H 0.8278 0.6169 0.5267 0.069 Uiso 1 1 calc R
C125 C 0.902(2) 0.6339(12) 0.4708(14) 0.058(9) Uiso 1 1 d .
H125 H 0.8594 0.6442 0.4455 0.07 Uiso 1 1 calc R
C126 C 0.9763(19) 0.6363(11) 0.4596(13) 0.051(8) Uiso 1 1 d .
H126 H 0.9861 0.6486 0.4276 0.061 Uiso 1 1 calc R
C131 C 1.1749(16) 0.6819(9) 0.5057(10) 0.030(6) Uiso 1 1 d .
C132 C 1.1260(19) 0.7061(11) 0.5363(12) 0.047(8) Uiso 1 1 d .
H132 H 1.0815 0.6927 0.5482 0.057 Uiso 1 1 calc R
C133 C 1.146(2) 0.7513(12) 0.5484(13) 0.054(9) Uiso 1 1 d .
H133 H 1.1148 0.768 0.5688 0.065 Uiso 1 1 calc R
C134 C 1.215(2) 0.7709(13) 0.5288(13) 0.057(9) Uiso 1 1 d .
H134 H 1.2277 0.8007 0.5353 0.069 Uiso 1 1 calc R
C135 C 1.2599(17) 0.7453(10) 0.5010(11) 0.037(7) Uiso 1 1 d .
H135 H 1.3052 0.7576 0.4888 0.045 Uiso 1 1 calc R
C136 C 1.2401(18) 0.7014(11) 0.4903(12) 0.045(8) Uiso 1 1 d .
H136 H 1.2734 0.6846 0.4716 0.054 Uiso 1 1 calc R
C211 C 1.7012(16) 0.5171(9) 0.2697(10) 0.033(6) Uiso 1 1 d .
C212 C 1.774(2) 0.4920(14) 0.2919(15) 0.071(11) Uiso 1 1 d .
H212 H 1.7864 0.4638 0.2803 0.086 Uiso 1 1 calc R
C213 C 1.825(2) 0.5167(13) 0.3350(15) 0.069(11) Uiso 1 1 d .
H213 H 1.8712 0.5029 0.3528 0.083 Uiso 1 1 calc R
C214 C 1.806(2) 0.5591(12) 0.3497(14) 0.059(9) Uiso 1 1 d .
H214 H 1.8452 0.5743 0.3732 0.071 Uiso 1 1 calc R
C215 C 1.737(3) 0.5797(18) 0.333(2) 0.101(15) Uiso 1 1 d .
H215 H 1.7238 0.6069 0.3467 0.121 Uiso 1 1 calc R
C216 C 1.683(3) 0.5562(14) 0.2905(16) 0.072(11) Uiso 1 1 d .
H216 H 1.6338 0.5694 0.2774 0.087 Uiso 1 1 calc R
C221 C 1.6715(19) 0.4901(11) 0.1607(12) 0.047(8) Uiso 1 1 d .
C222 C 1.6320(17) 0.4634(9) 0.1161(11) 0.035(6) Uiso 1 1 d .
H222 H 1.5851 0.4476 0.1199 0.042 Uiso 1 1 calc R
C223 C 1.661(2) 0.4612(12) 0.0700(13) 0.052(8) Uiso 1 1 d .
H223 H 1.6367 0.4422 0.0433 0.063 Uiso 1 1 calc R
C224 C 1.728(2) 0.4868(13) 0.0612(16) 0.069(11) Uiso 1 1 d .
H224 H 1.7471 0.4847 0.0289 0.083 Uiso 1 1 calc R
C225 C 1.766(2) 0.5162(13) 0.1011(15) 0.068(10) Uiso 1 1 d .
H225 H 1.807 0.5359 0.0948 0.081 Uiso 1 1 calc R
C226 C 1.737(2) 0.5134(12) 0.1531(14) 0.057(9) Uiso 1 1 d .
H226 H 1.7663 0.5285 0.1819 0.068 Uiso 1 1 calc R
C231 C 1.6269(19) 0.4323(11) 0.2377(12) 0.047(8) Uiso 1 1 d .
C232 C 1.567(2) 0.4104(12) 0.2610(13) 0.058(9) Uiso 1 1 d .
H232 H 1.5246 0.4282 0.2689 0.07 Uiso 1 1 calc R
C233 C 1.563(2) 0.3687(11) 0.2731(12) 0.049(8) Uiso 1 1 d .
H233 H 1.521 0.3578 0.29 0.058 Uiso 1 1 calc R
C234 C 1.622(2) 0.3416(12) 0.2600(13) 0.057(9) Uiso 1 1 d .
H234 H 1.6204 0.3114 0.2679 0.068 Uiso 1 1 calc R
C235 C 1.684(2) 0.3567(11) 0.2360(12) 0.051(8) Uiso 1 1 d .
H235 H 1.7241 0.3371 0.2287 0.061 Uiso 1 1 calc R
C236 C 1.6876(19) 0.4006(11) 0.2224(12) 0.046(8) Uiso 1 1 d .
H236 H 1.7282 0.4106 0.2037 0.055 Uiso 1 1 calc R
C311 C 1.615(2) 0.6535(12) 0.1790(13) 0.051(8) Uiso 1 1 d .
C312 C 1.620(2) 0.6735(11) 0.2267(13) 0.052(8) Uiso 1 1 d .
H312 H 1.574 0.6834 0.2399 0.062 Uiso 1 1 calc R
C313 C 1.701(2) 0.6787(13) 0.2564(16) 0.069(11) Uiso 1 1 d .
H313 H 1.7075 0.6905 0.2906 0.082 Uiso 1 1 calc R
C314 C 1.767(2) 0.6661(11) 0.2333(13) 0.055(9) Uiso 1 1 d .
H314 H 1.8201 0.6721 0.2502 0.065 Uiso 1 1 calc R
C315 C 1.755(2) 0.6445(11) 0.1852(12) 0.049(8) Uiso 1 1 d .
H315 H 1.7997 0.6332 0.1714 0.059 Uiso 1 1 calc R
C316 C 1.6800(16) 0.6393(9) 0.1573(11) 0.035(7) Uiso 1 1 d .
H316 H 1.673 0.6262 0.1238 0.043 Uiso 1 1 calc R
C321 C 1.5292(15) 0.6306(9) 0.0739(10) 0.028(6) Uiso 1 1 d .
C322 C 1.5357(19) 0.5843(11) 0.0666(13) 0.047(8) Uiso 1 1 d .
H322 H 1.5297 0.5655 0.0948 0.056 Uiso 1 1 calc R
C323 C 1.5500(17) 0.5665(11) 0.0216(11) 0.041(7) Uiso 1 1 d .
H323 H 1.558 0.536 0.0177 0.049 Uiso 1 1 calc R
C324 C 1.5522(18) 0.5971(10) -0.0202(12) 0.043(7) Uiso 1 1 d .
H324 H 1.5617 0.586 -0.0529 0.051 Uiso 1 1 calc R
C325 C 1.541(2) 0.6425(12) -0.0159(13) 0.053(9) Uiso 1 1 d .
H325 H 1.5417 0.6613 -0.0449 0.064 Uiso 1 1 calc R
C326 C 1.5295(16) 0.6586(10) 0.0313(10) 0.035(6) Uiso 1 1 d .
H326 H 1.5216 0.689 0.0353 0.042 Uiso 1 1 calc R
C331 C 1.4842(16) 0.7095(9) 0.1314(10) 0.029(6) Uiso 1 1 d .
C332 C 1.3997(17) 0.7199(10) 0.1284(11) 0.038(7) Uiso 1 1 d .
H332 H 1.362 0.6977 0.1327 0.045 Uiso 1 1 calc R
C333 C 1.375(2) 0.7634(11) 0.1190(13) 0.053(9) Uiso 1 1 d .
H333 H 1.3205 0.7713 0.1164 0.064 Uiso 1 1 calc R
C334 C 1.436(2) 0.7958(13) 0.1133(14) 0.061(10) Uiso 1 1 d .
H334 H 1.419 0.8255 0.1099 0.073 Uiso 1 1 calc R
C335 C 1.513(2) 0.7871(14) 0.1126(16) 0.075(11) Uiso 1 1 d .
H335 H 1.5482 0.8095 0.1046 0.089 Uiso 1 1 calc R
C336 C 1.543(2) 0.7419(11) 0.1245(13) 0.053(8) Uiso 1 1 d .
H336 H 1.5981 0.7349 0.1273 0.063 Uiso 1 1 calc R
C411 C 1.1099(14) 0.7736(8) 0.2651(9) 0.023(5) Uiso 1 1 d .
C412 C 1.1538(18) 0.7673(11) 0.2216(11) 0.044(7) Uiso 1 1 d .
H412 H 1.1939 0.7454 0.2244 0.052 Uiso 1 1 calc R
C413 C 1.140(2) 0.7913(11) 0.1773(13) 0.053(8) Uiso 1 1 d .
H413 H 1.1683 0.7859 0.1489 0.063 Uiso 1 1 calc R
C414 C 1.0817(18) 0.8249(11) 0.1751(12) 0.044(7) Uiso 1 1 d .
H414 H 1.0742 0.8445 0.1464 0.053 Uiso 1 1 calc R
C415 C 1.0372(19) 0.8291(11) 0.2133(12) 0.047(8) Uiso 1 1 d .
H415 H 0.9933 0.8488 0.2082 0.057 Uiso 1 1 calc R
C416 C 1.0520(18) 0.8058(10) 0.2609(12) 0.042(7) Uiso 1 1 d .
H416 H 1.0234 0.812 0.2888 0.05 Uiso 1 1 calc R
C421 C 1.0503(19) 0.7417(11) 0.3581(13) 0.048(8) Uiso 1 1 d .
C422 C 0.9727(18) 0.7344(11) 0.3271(13) 0.046(8) Uiso 1 1 d .
H422 H 0.9688 0.7286 0.2909 0.056 Uiso 1 1 calc R
C423 C 0.898(2) 0.7362(13) 0.3527(15) 0.066(10) Uiso 1 1 d .
H423 H 0.8472 0.7328 0.3317 0.079 Uiso 1 1 calc R
C424 C 0.901(2) 0.7425(13) 0.4063(15) 0.068(10) Uiso 1 1 d .
H424 H 0.855 0.7425 0.4228 0.081 Uiso 1 1 calc R
C425 C 0.9802(16) 0.7490(9) 0.4350(11) 0.033(6) Uiso 1 1 d .
H425 H 0.9848 0.7527 0.4717 0.04 Uiso 1 1 calc R
C426 C 1.0509(18) 0.7502(10) 0.4125(12) 0.042(7) Uiso 1 1 d .
H426 H 1.1 0.7569 0.4338 0.05 Uiso 1 1 calc R
C431 C 1.2158(15) 0.7769(9) 0.3630(10) 0.028(6) Uiso 1 1 d .
C432 C 1.2974(17) 0.7662(10) 0.3677(11) 0.041(7) Uiso 1 1 d .
H432 H 1.3126 0.7392 0.3541 0.049 Uiso 1 1 calc R
C433 C 1.363(2) 0.7975(11) 0.3944(12) 0.050(8) Uiso 1 1 d .
H433 H 1.4184 0.7927 0.3964 0.059 Uiso 1 1 calc R
C434 C 1.329(2) 0.8327(12) 0.4147(13) 0.055(9) Uiso 1 1 d .
H434 H 1.3653 0.8528 0.4335 0.066 Uiso 1 1 calc R
C435 C 1.2506(16) 0.8430(10) 0.4116(11) 0.035(6) Uiso 1 1 d .
H435 H 1.2371 0.8701 0.4259 0.042 Uiso 1 1 calc R
C436 C 1.1887(18) 0.8162(10) 0.3887(11) 0.041(7) Uiso 1 1 d .
H436 H 1.134 0.8225 0.3894 0.049 Uiso 1 1 calc R
O1B O 0.9569(13) 0.5442(8) 0.0247(9) 0.053(6) Uiso 1 1 d .
O1T O 1.2169(11) 0.6922(6) 0.1480(7) 0.035(4) Uiso 1 1 d .
O2 O 0.8954(12) 0.5710(7) 0.2092(8) 0.047(5) Uiso 1 1 d .
O2B O 0.9422(13) 0.4309(8) 0.3206(8) 0.052(6) Uiso 1 1 d .
O3 O 1.1739(15) 0.3836(8) 0.3128(10) 0.064(7) Uiso 1 1 d .
O3B O 1.2339(17) 0.3396(10) 0.1859(11) 0.078(8) Uiso 1 1 d .
O4 O 1.2050(12) 0.4749(7) 0.0440(8) 0.043(5) Uiso 1 1 d .
O4B O 1.3541(13) 0.5482(7) 0.4390(8) 0.049(5) Uiso 1 1 d .
O5 O 1.4028(12) 0.4991(7) 0.0783(8) 0.044(5) Uiso 1 1 d .
O5B O 1.5007(12) 0.5026(7) 0.3516(8) 0.044(5) Uiso 1 1 d .
O6 O 1.2828(13) 0.6032(7) 0.0340(8) 0.051(5) Uiso 1 1 d .
O7 O 1.4067(15) 0.7165(9) 0.2685(10) 0.067(7) Uiso 1 1 d .
O8 O 0.9631(12) 0.6226(7) 0.3205(8) 0.045(5) Uiso 1 1 d .
O9 O 1.2447(15) 0.4386(9) 0.4234(10) 0.065(7) Uiso 1 1 d .
O10 O 1.5391(12) 0.6298(7) 0.3289(8) 0.048(5) Uiso 1 1 d .
O11 O 0.9848(13) 0.6845(8) 0.1908(9) 0.053(6) Uiso 1 1 d .
O12 O 1.4003(12) 0.6714(7) 0.4057(8) 0.043(5) Uiso 1 1 d .
O13 O 1.0506(16) 0.6537(9) 0.0376(10) 0.071(7) Uiso 1 1 d .
O14 O 1.3831(12) 0.3906(7) 0.3272(8) 0.047(5) Uiso 1 1 d .
O15 O 1.0218(13) 0.5204(7) 0.4261(9) 0.051(5) Uiso 1 1 d .
O16 O 0.8606(13) 0.4044(7) 0.1762(8) 0.049(5) Uiso 1 1 d .
O17 O 1.4397(12) 0.3949(7) 0.1563(8) 0.044(5) Uiso 1 1 d .
O18 O 1.0160(13) 0.3513(8) 0.1039(8) 0.052(6) Uiso 1 1 d .
O19 O 0.8971(12) 0.4310(7) 0.0472(8) 0.045(5) Uiso 1 1 d .
P1 P 1.1475(5) 0.6256(3) 0.4861(3) 0.0390(18) Uani 1 1 d .
P2 P 1.6275(5) 0.4898(3) 0.2204(3) 0.0391(18) Uani 1 1 d .
P3 P 1.5095(4) 0.6492(3) 0.1405(3) 0.0334(17) Uani 1 1 d .
P4 P 1.1370(4) 0.7417(2) 0.3255(3) 0.0328(16) Uani 1 1 d .
Pt1 Pt 1.23651(6) 0.55339(4) 0.24474(4) 0.0311(2) Uani 1 1 d .
Pt2 Pt 1.07006(6) 0.53874(4) 0.21176(4) 0.0325(3) Uani 1 1 d .
Pt3 Pt 1.17808(7) 0.46965(4) 0.25411(4) 0.0335(3) Uani 1 1 d .
Pt4 Pt 1.18099(7) 0.50703(4) 0.15183(4) 0.0316(3) Uani 1 1 d .
Pt5 Pt 1.34347(6) 0.52270(4) 0.18045(4) 0.0310(2) Uani 1 1 d .
Pt6 Pt 1.24592(6) 0.59397(4) 0.14665(4) 0.0311(3) Uani 1 1 d .
Pt7 Pt 1.29799(6) 0.63771(4) 0.24165(4) 0.0313(3) Uani 1 1 d .
Pt8 Pt 1.12413(6) 0.58494(4) 0.30237(4) 0.0313(3) Uani 1 1 d .
Pt9 Pt 1.23208(7) 0.51653(4) 0.34752(4) 0.0340(3) Uani 1 1 d .
Pt10 Pt 1.40466(6) 0.56762(4) 0.27792(4) 0.0316(3) Uani 1 1 d .
Pt11 Pt 1.13371(6) 0.62479(4) 0.20623(4) 0.0309(2) Uani 1 1 d .
Pt12 Pt 1.29191(6) 0.60140(4) 0.34141(4) 0.0324(3) Uani 1 1 d .
Pt13 Pt 1.07750(7) 0.57613(4) 0.11234(4) 0.0343(3) Uani 1 1 d .
Pt14 Pt 1.34401(6) 0.48251(4) 0.28199(4) 0.0330(3) Uani 1 1 d .
Pt15 Pt 1.06199(7) 0.50205(4) 0.31598(4) 0.0348(3) Uani 1 1 d .
Pt16 Pt 1.00833(7) 0.45472(4) 0.22337(4) 0.0370(3) Uani 1 1 d .
Pt17 Pt 1.28786(7) 0.43603(4) 0.18598(4) 0.0352(3) Uani 1 1 d .
Pt18 Pt 1.12139(7) 0.42026(4) 0.16445(5) 0.0373(3) Uani 1 1 d .
Pt19 Pt 1.01476(7) 0.48885(4) 0.11914(4) 0.0355(3) Uani 1 1 d .
Au1 Au 1.16319(7) 0.61349(4) 0.40146(4) 0.0364(3) Uani 1 1 d .
Au2 Au 1.50235(7) 0.51992(4) 0.21305(4) 0.0351(3) Uani 1 1 d .
Au3 Au 1.42104(7) 0.60551(4) 0.17726(4) 0.0334(3) Uani 1 1 d .
Au4 Au 1.18121(7) 0.67193(4) 0.30909(4) 0.0333(3) Uani 1 1 d .

loop_
_atom_site_aniso_label
_atom_site_aniso_U_11
_atom_site_aniso_U_22
_atom_site_aniso_U_33
_atom_site_aniso_U_23
_atom_site_aniso_U_13
_atom_site_aniso_U_12
P1 0.055(5) 0.039(5) 0.024(4) -0.009(3) 0.009(3) -0.001(4)
P2 0.035(4) 0.041(5) 0.040(4) -0.008(4) 0.001(3) 0.002(3)
P3 0.031(4) 0.032(4) 0.038(4) -0.005(3) 0.009(3) -0.005(3)
P4 0.033(4) 0.024(4) 0.039(4) -0.006(3) 0.000(3) 0.001(3)
Pt1 0.0314(6) 0.0316(6) 0.0301(6) -0.0014(5) 0.0037(4) -0.0016(5)
Pt2 0.0312(6) 0.0350(6) 0.0310(6) -0.0006(5) 0.0030(4) -0.0024(5)
Pt3 0.0347(6) 0.0312(6) 0.0349(6) 0.0018(5) 0.0066(5) -0.0019(5)
Pt4 0.0336(6) 0.0325(6) 0.0286(5) -0.0019(5) 0.0043(4) -0.0026(5)
Pt5 0.0318(6) 0.0297(6) 0.0316(6) -0.0013(5) 0.0052(4) 0.0004(5)
Pt6 0.0340(6) 0.0302(6) 0.0291(5) -0.0007(4) 0.0046(4) -0.0005(5)
Pt7 0.0313(6) 0.0317(6) 0.0308(6) -0.0024(5) 0.0043(4) -0.0016(5)
Pt8 0.0322(6) 0.0320(6) 0.0301(6) -0.0024(5) 0.0061(4) -0.0011(5)
Pt9 0.0339(6) 0.0378(7) 0.0301(6) 0.0016(5) 0.0045(5) -0.0004(5)
Pt10 0.0299(6) 0.0339(6) 0.0306(6) -0.0027(5) 0.0026(4) 0.0011(5)
Pt11 0.0309(6) 0.0303(6) 0.0314(6) -0.0003(5) 0.0044(4) 0.0007(5)
Pt12 0.0324(6) 0.0336(6) 0.0308(6) -0.0025(5) 0.0036(4) -0.0003(5)
Pt13 0.0356(6) 0.0353(6) 0.0304(6) 0.0002(5) -0.0008(5) -0.0013(5)
Pt14 0.0324(6) 0.0342(6) 0.0322(6) 0.0010(5) 0.0037(5) 0.0003(5)
Pt15 0.0348(6) 0.0367(6) 0.0338(6) 0.0007(5) 0.0079(5) -0.0041(5)
Pt16 0.0368(6) 0.0378(7) 0.0364(6) -0.0013(5) 0.0055(5) -0.0077(5)
Pt17 0.0364(6) 0.0300(6) 0.0394(6) -0.0012(5) 0.0063(5) -0.0006(5)
Pt18 0.0376(6) 0.0318(6) 0.0427(6) -0.0040(5) 0.0065(5) -0.0054(5)
Pt19 0.0348(6) 0.0380(7) 0.0326(6) -0.0047(5) 0.0019(5) -0.0052(5)
Au1 0.0428(6) 0.0357(6) 0.0308(6) -0.0011(5) 0.0060(5) 0.0007(5)
Au2 0.0320(6) 0.0328(6) 0.0410(6) -0.0032(5) 0.0076(5) 0.0014(5)
Au3 0.0334(6) 0.0311(6) 0.0368(6) -0.0018(5) 0.0082(5) -0.0021(5)
Au4 0.0369(6) 0.0315(6) 0.0315(6) -0.0024(5) 0.0057(5) 0.0015(5)

loop_
_atom_type_symbol
_atom_type_description
_atom_type_scat_dispersion_real
_atom_type_scat_dispersion_imag
_atom_type_scat_source
C C 0.0033 0.0016 'International Tables Vol C Tables 4.2.6.8 and 6.1.1.4'
H H 0 0 'International Tables Vol C Tables 4.2.6.8 and 6.1.1.4'
O O 0.0106 0.006 'International Tables Vol C Tables 4.2.6.8 and 6.1.1.4'
P P 0.1023 0.0942 'International Tables Vol C Tables 4.2.6.8 and 6.1.1.4'
Pt Pt -1.7033 8.3905 'International Tables Vol C Tables 4.2.6.8 and 6.1.1.4'
Au Au -2.0133 8.8022 'International Tables Vol C Tables 4.2.6.8 and 6.1.1.4'
N N 0.0061 0.0033 'International Tables Vol C Tables 4.2.6.8 and 6.1.1.4'

loop_
_geom_angle_atom_site_label_1
_geom_angle_atom_site_label_2
_geom_angle_atom_site_label_3
_geom_angle
O1B C1B Pt13 138(3)
O1B C1B Pt19 130(3)
Pt13 C1B Pt19 90.6(15)
O1T C1T Pt6 136(2)
O1T C1T Pt11 130(2)
Pt6 C1T Pt11 80.2(8)
O1T C1T Pt7 131(2)
Pt6 C1T Pt7 80.3(8)
Pt11 C1T Pt7 79.2(8)
O2 C2 Pt2 174(2)
O2B C2B Pt15 136(2)
O2B C2B Pt16 135(2)
Pt15 C2B Pt16 88.7(10)
O3 C3 Pt3 174(3)
O3B C3B Pt18 137(3)
O3B C3B Pt17 132(3)
Pt18 C3B Pt17 90.1(15)
O4 C4 Pt4 177(2)
O4B C4B Pt9 140(2)
O4B C4B Pt12 135(2)
Pt9 C4B Pt12 85.3(11)
O5 C5 Pt5 172(2)
O5B C5B Pt14 135(2)
O5B C5B Pt10 135(2)
Pt14 C5B Pt10 89.6(12)
O6 C6 Pt6 175(2)
O7 C7 Pt7 177(2)
O8 C8 Pt8 171(3)
O9 C9 Pt9 173(3)
O10 C10 Pt10 175(2)
O11 C11 Pt11 177(3)
O12 C12 Pt12 176(2)
O13 C13 Pt13 176(3)
O14 C14 Pt14 176(3)
O15 C15 Pt15 176(2)
O16 C16 Pt16 170(3)
O17 C17 Pt17 174(3)
O18 C18 Pt18 176(3)
O19 C19 Pt19 172(2)
C116 C111 C112 119(3)
C116 C111 P1 121(3)
C112 C111 P1 119(3)
C113 C112 C111 113(4)
C114 C113 C112 119(4)
C115 C114 C113 122(5)
C114 C115 C116 122(5)
C115 C116 C111 122(4)
C122 C121 C126 117(3)
C122 C121 P1 123(2)
C126 C121 P1 120(2)
C123 C122 C121 120(3)
C124 C123 C122 123(3)
C123 C124 C125 117(3)
C126 C125 C124 124(4)
C125 C126 C121 119(3)
C136 C131 C132 120(3)
C136 C131 P1 121(2)
C132 C131 P1 120(2)
C131 C132 C133 119(3)
C132 C133 C134 119(3)
C135 C134 C133 119(3)
C134 C135 C136 121(3)
C131 C136 C135 123(3)
C216 C211 C212 121(3)
C216 C211 P2 120(3)
C212 C211 P2 118(2)
C211 C212 C213 112(3)
C214 C213 C212 123(4)
C215 C214 C213 124(4)
C214 C215 C216 115(5)
C211 C216 C215 124(4)
C226 C221 C222 117(3)
C226 C221 P2 125(3)
C222 C221 P2 118(2)
C223 C222 C221 122(3)
C222 C223 C224 121(3)
C223 C224 C225 121(4)
C224 C225 C226 116(4)
C221 C226 C225 123(3)
C232 C231 C236 112(3)
C232 C231 P2 126(3)
C236 C231 P2 122(2)
C233 C232 C231 129(4)
C232 C233 C234 117(3)
C235 C234 C233 122(4)
C234 C235 C236 121(3)
C235 C236 C231 120(3)
C312 C311 C316 124(3)
C312 C311 P3 115(3)
C316 C311 P3 120(2)
C311 C312 C313 117(3)
C314 C313 C312 119(4)
C313 C314 C315 119(3)
C316 C315 C314 122(3)
C315 C316 C311 119(3)
C326 C321 C322 119(3)
C326 C321 P3 124(2)
C322 C321 P3 116(2)
C323 C322 C321 123(3)
C322 C323 C324 115(3)
C325 C324 C323 124(3)
C326 C325 C324 118(3)
C325 C326 C321 121(3)
C336 C331 C332 122(3)
C336 C331 P3 123(2)
C332 C331 P3 115(2)
C333 C332 C331 119(3)
C332 C333 C334 118(3)
C335 C334 C333 125(4)
C334 C335 C336 119(4)
C331 C336 C335 117(3)
C416 C411 C412 118(2)
C416 C411 P4 122(2)
C412 C411 P4 120(2)
C413 C412 C411 123(3)
C412 C413 C414 117(3)
C415 C414 C413 120(3)
C414 C415 C416 123(3)
C411 C416 C415 117(3)
C426 C421 C422 116(3)
C426 C421 P4 125(2)
C422 C421 P4 118(2)
C421 C422 C423 120(3)
C424 C423 C422 122(4)
C423 C424 C425 116(3)
C426 C425 C424 124(3)
C425 C426 C421 122(3)
C432 C431 C436 121(3)
C432 C431 P4 122(2)
C436 C431 P4 117(2)
C431 C432 C433 121(3)
C434 C433 C432 111(3)
C435 C434 C433 129(3)
C434 C435 C436 124(3)
C435 C436 C431 114(3)
C111 P1 C121 106.0(14)
C111 P1 C131 108.1(13)
C121 P1 C131 104.8(13)
C111 P1 Au1 112.5(10)
C121 P1 Au1 113.9(10)
C131 P1 Au1 111.0(9)
C221 P2 C231 103.6(15)
C221 P2 C211 105.6(14)
C231 P2 C211 107.1(14)
C221 P2 Au2 114.8(11)
C231 P2 Au2 111.7(11)
C211 P2 Au2 113.3(9)
C321 P3 C331 104.0(12)
C321 P3 C311 102.6(13)
C331 P3 C311 100.0(14)
C321 P3 Au3 114.6(9)
C331 P3 Au3 117.7(9)
C311 P3 Au3 115.8(11)
C421 P4 C411 106.4(13)
C421 P4 C431 108.8(14)
C411 P4 C431 101.8(12)
C421 P4 Au4 113.2(11)
C411 P4 Au4 112.1(8)
C431 P4 Au4 113.7(9)
Pt8 Pt1 Pt3 89.53(5)
Pt8 Pt1 Pt7 89.01(5)
Pt3 Pt1 Pt7 176.63(5)
Pt8 Pt1 Pt5 176.27(5)
Pt3 Pt1 Pt5 90.77(5)
Pt7 Pt1 Pt5 90.89(4)
Pt8 Pt1 Pt4 117.90(5)
Pt3 Pt1 Pt4 62.27(4)
Pt7 Pt1 Pt4 121.08(5)
Pt5 Pt1 Pt4 59.13(4)
Pt8 Pt1 Pt2 59.27(4)
Pt3 Pt1 Pt2 62.08(4)
Pt7 Pt1 Pt2 119.52(5)
Pt5 Pt1 Pt2 117.74(5)
Pt4 Pt1 Pt2 58.63(4)
Pt8 Pt1 Pt6 117.71(5)
Pt3 Pt1 Pt6 123.23(5)
Pt7 Pt1 Pt6 60.10(4)
Pt5 Pt1 Pt6 59.19(4)
Pt4 Pt1 Pt6 60.98(4)
Pt2 Pt1 Pt6 89.14(4)
Pt8 Pt1 Pt11 59.57(4)
Pt3 Pt1 Pt11 121.82(5)
Pt7 Pt1 Pt11 59.77(4)
Pt5 Pt1 Pt11 117.29(5)
Pt4 Pt1 Pt11 88.73(4)
Pt2 Pt1 Pt11 59.77(4)
Pt6 Pt1 Pt11 58.14(4)
Pt8 Pt1 Pt10 120.98(5)
Pt3 Pt1 Pt10 117.60(5)
Pt7 Pt1 Pt10 60.81(4)
Pt5 Pt1 Pt10 62.03(4)
Pt4 Pt1 Pt10 121.13(5)
Pt2 Pt1 Pt10 179.65(6)
Pt6 Pt1 Pt10 90.94(4)
Pt11 Pt1 Pt10 120.55(5)
Pt8 Pt1 Pt14 121.91(5)
Pt3 Pt1 Pt14 59.61(4)
Pt7 Pt1 Pt14 118.87(5)
Pt5 Pt1 Pt14 61.26(4)
Pt4 Pt1 Pt14 91.22(4)
Pt2 Pt1 Pt14 121.61(5)
Pt6 Pt1 Pt14 120.36(5)
Pt11 Pt1 Pt14 178.24(5)
Pt10 Pt1 Pt14 58.06(4)
Pt8 Pt1 Pt9 61.61(4)
Pt3 Pt1 Pt9 60.15(4)
Pt7 Pt1 Pt9 116.51(5)
Pt5 Pt1 Pt9 121.62(5)
Pt4 Pt1 Pt9 122.42(5)
Pt2 Pt1 Pt9 93.13(4)
Pt6 Pt1 Pt9 176.59(5)
Pt11 Pt1 Pt9 121.06(5)
Pt10 Pt1 Pt9 86.80(4)
Pt14 Pt1 Pt9 60.37(4)
Pt8 Pt1 Pt12 61.36(4)
Pt3 Pt1 Pt12 117.38(5)
Pt7 Pt1 Pt12 59.28(4)
Pt5 Pt1 Pt12 121.62(5)
Pt4 Pt1 Pt12 179.24(5)
Pt2 Pt1 Pt12 120.62(5)
Pt6 Pt1 Pt12 119.38(5)
Pt11 Pt1 Pt12 90.95(4)
Pt10 Pt1 Pt12 59.62(4)
Pt14 Pt1 Pt12 89.13(4)
Pt9 Pt1 Pt12 57.23(4)
C2 Pt2 Pt8 93.4(8)
C2 Pt2 Pt4 145.1(8)
Pt8 Pt2 Pt4 119.05(5)
C2 Pt2 Pt16 83.4(8)
Pt8 Pt2 Pt16 117.09(5)
Pt4 Pt2 Pt16 91.95(5)
C2 Pt2 Pt13 93.1(8)
Pt8 Pt2 Pt13 120.66(5)
Pt4 Pt2 Pt13 60.53(4)
Pt16 Pt2 Pt13 122.24(5)
C2 Pt2 Pt1 149.6(8)
Pt8 Pt2 Pt1 58.73(4)
Pt4 Pt2 Pt1 60.32(4)
Pt16 Pt2 Pt1 118.55(5)
Pt13 Pt2 Pt1 91.91(4)
C2 Pt2 Pt11 96.4(8)
Pt8 Pt2 Pt11 59.66(4)
Pt4 Pt2 Pt11 90.11(4)
Pt16 Pt2 Pt11 176.74(5)
Pt13 Pt2 Pt11 61.01(4)
Pt1 Pt2 Pt11 60.50(4)
C2 Pt2 Pt19 87.1(8)
Pt8 Pt2 Pt19 178.61(6)
Pt4 Pt2 Pt19 60.78(4)
Pt16 Pt2 Pt19 61.67(4)
Pt13 Pt2 Pt19 60.58(4)
Pt1 Pt2 Pt19 121.06(5)
Pt11 Pt2 Pt19 121.59(5)
C2 Pt2 Pt3 139.2(8)
Pt8 Pt2 Pt3 86.59(4)
Pt4 Pt2 Pt3 61.23(4)
Pt16 Pt2 Pt3 61.06(4)
Pt13 Pt2 Pt3 121.74(5)
Pt1 Pt2 Pt3 57.52(4)
Pt11 Pt2 Pt3 117.99(5)
Pt19 Pt2 Pt3 92.18(5)
C2 Pt2 Pt15 86.4(8)
Pt8 Pt2 Pt15 58.13(4)
Pt4 Pt2 Pt15 120.47(5)
Pt16 Pt2 Pt15 58.97(4)
Pt13 Pt2 Pt15 178.62(6)
Pt1 Pt2 Pt15 87.92(4)
Pt11 Pt2 Pt15 117.78(5)
Pt19 Pt2 Pt15 120.63(5)
Pt3 Pt2 Pt15 59.24(4)
C3 Pt3 Pt1 153.7(10)
C3 Pt3 Pt18 83.5(10)
Pt1 Pt3 Pt18 120.33(5)
C3 Pt3 Pt14 97.3(10)
Pt1 Pt3 Pt14 62.52(4)
Pt18 Pt3 Pt14 119.29(5)
C3 Pt3 Pt9 94.0(10)
Pt1 Pt3 Pt9 62.33(4)
Pt18 Pt3 Pt9 177.29(6)
Pt14 Pt3 Pt9 62.02(4)
C3 Pt3 Pt15 86.7(10)
Pt1 Pt3 Pt15 90.74(5)
Pt18 Pt3 Pt15 117.79(5)
Pt14 Pt3 Pt15 122.87(5)
Pt9 Pt3 Pt15 60.84(4)
C3 Pt3 Pt4 142.2(10)
Pt1 Pt3 Pt4 59.96(4)
Pt18 Pt3 Pt4 60.37(4)
Pt14 Pt3 Pt4 91.56(4)
Pt9 Pt3 Pt4 122.29(5)
Pt15 Pt3 Pt4 118.65(5)
C3 Pt3 Pt16 82.3(10)
Pt1 Pt3 Pt16 118.26(5)
Pt18 Pt3 Pt16 59.19(4)
Pt14 Pt3 Pt16 178.46(6)
Pt9 Pt3 Pt16 119.48(5)
Pt15 Pt3 Pt16 58.64(4)
Pt4 Pt3 Pt16 87.82(4)
C3 Pt3 Pt2 137.5(10)
Pt1 Pt3 Pt2 60.40(4)
Pt18 Pt3 Pt2 87.71(5)
Pt14 Pt3 Pt2 122.85(5)
Pt9 Pt3 Pt2 93.42(5)
Pt15 Pt3 Pt2 61.24(4)
Pt4 Pt3 Pt2 57.42(4)
Pt16 Pt3 Pt2 57.88(4)
C3 Pt3 Pt17 93.9(10)
Pt1 Pt3 Pt17 90.26(4)
Pt18 Pt3 Pt17 58.88(4)
Pt14 Pt3 Pt17 60.52(4)
Pt9 Pt3 Pt17 122.54(5)
Pt15 Pt3 Pt17 176.48(5)
Pt4 Pt3 Pt17 59.16(4)
Pt16 Pt3 Pt17 117.98(5)
Pt2 Pt3 Pt17 116.52(5)
C4 Pt4 Pt5 91.3(8)
C4 Pt4 Pt2 145.5(8)
Pt5 Pt4 Pt2 120.87(5)
C4 Pt4 Pt1 149.2(8)
Pt5 Pt4 Pt1 59.85(4)
Pt2 Pt4 Pt1 61.05(4)
C4 Pt4 Pt13 93.8(8)
Pt5 Pt4 Pt13 120.04(5)
Pt2 Pt4 Pt13 60.73(4)
Pt1 Pt4 Pt13 92.46(5)
C4 Pt4 Pt19 86.7(8)
Pt5 Pt4 Pt19 177.84(5)
Pt2 Pt4 Pt19 61.29(4)
Pt1 Pt4 Pt19 122.30(5)
Pt13 Pt4 Pt19 60.81(4)
C4 Pt4 Pt18 85.6(8)
Pt5 Pt4 Pt18 118.58(5)
Pt2 Pt4 Pt18 88.88(4)
Pt1 Pt4 Pt18 116.24(5)
Pt13 Pt4 Pt18 121.37(5)
Pt19 Pt4 Pt18 60.63(4)
C4 Pt4 Pt17 83.0(8)
Pt5 Pt4 Pt17 59.81(4)
Pt2 Pt4 Pt17 122.38(5)
Pt1 Pt4 Pt17 90.13(4)
Pt13 Pt4 Pt17 176.74(5)
Pt19 Pt4 Pt17 119.21(5)
Pt18 Pt4 Pt17 58.93(4)
C4 Pt4 Pt6 97.5(8)
Pt5 Pt4 Pt6 59.06(4)
Pt2 Pt4 Pt6 89.91(4)
Pt1 Pt4 Pt6 59.93(4)
Pt13 Pt4 Pt6 61.05(4)
Pt19 Pt4 Pt6 121.86(5)
Pt18 Pt4 Pt6 176.02(5)
Pt17 Pt4 Pt6 118.86(5)
C4 Pt4 Pt3 138.1(8)
Pt5 Pt4 Pt3 88.56(4)
Pt2 Pt4 Pt3 61.35(4)
Pt1 Pt4 Pt3 57.77(4)
Pt13 Pt4 Pt3 122.06(5)
Pt19 Pt4 Pt3 92.54(4)
Pt18 Pt4 Pt3 58.47(4)
Pt17 Pt4 Pt3 61.08(4)
Pt6 Pt4 Pt3 117.69(5)
C5 Pt5 Au2 77.7(7)
C5 Pt5 Pt4 102.1(7)
Au2 Pt5 Pt4 168.00(6)
C5 Pt5 Pt6 99.4(7)
Au2 Pt5 Pt6 129.60(5)
Pt4 Pt5 Pt6 62.39(4)
C5 Pt5 Pt1 158.2(7)
Au2 Pt5 Pt1 121.78(5)
Pt4 Pt5 Pt1 61.02(4)
Pt6 Pt5 Pt1 61.42(4)
C5 Pt5 Pt17 91.3(7)
Au2 Pt5 Pt17 106.19(5)
Pt4 Pt5 Pt17 61.83(4)
Pt6 Pt5 Pt17 124.21(5)
Pt1 Pt5 Pt17 91.96(4)
C5 Pt5 Au3 85.7(7)
Au2 Pt5 Au3 66.20(4)
Pt4 Pt5 Au3 125.79(5)
Pt6 Pt5 Au3 63.41(4)
Pt1 Pt5 Au3 93.49(4)
Pt17 Pt5 Au3 172.25(5)
C5 Pt5 Pt14 137.6(7)
Au2 Pt5 Pt14 80.47(4)
Pt4 Pt5 Pt14 92.19(4)
Pt6 Pt5 Pt14 122.40(5)
Pt1 Pt5 Pt14 61.07(4)
Pt17 Pt5 Pt14 60.85(4)
Au3 Pt5 Pt14 117.49(5)
C5 Pt5 Pt10 134.9(7)
Au2 Pt5 Pt10 62.40(4)
Pt4 Pt5 Pt10 121.29(5)
Pt6 Pt5 Pt10 91.21(4)
Pt1 Pt5 Pt10 60.31(4)
Pt17 Pt5 Pt10 118.30(5)
Au3 Pt5 Pt10 60.33(4)
Pt14 Pt5 Pt10 57.48(4)
C6 Pt6 C1T 101.8(9)
C6 Pt6 Pt11 136.8(7)
C1T Pt6 Pt11 50.6(6)
C6 Pt6 Pt5 101.6(7)
C1T Pt6 Pt5 141.0(6)
Pt11 Pt6 Pt5 120.61(5)
C6 Pt6 Pt7 133.4(7)
C1T Pt6 Pt7 51.4(6)
Pt11 Pt6 Pt7 60.36(4)
Pt5 Pt6 Pt7 90.16(4)
C6 Pt6 Pt1 159.8(7)
C1T Pt6 Pt1 97.9(6)
Pt11 Pt6 Pt1 61.26(4)
Pt5 Pt6 Pt1 59.39(4)
Pt7 Pt6 Pt1 58.69(4)
C6 Pt6 Pt4 106.5(7)
C1T Pt6 Pt4 139.8(6)
Pt11 Pt6 Pt4 89.42(4)
Pt5 Pt6 Pt4 58.56(4)
Pt7 Pt6 Pt4 117.78(5)
Pt1 Pt6 Pt4 59.10(4)
C6 Pt6 Pt13 93.1(7)
C1T Pt6 Pt13 92.2(6)
Pt11 Pt6 Pt13 61.00(4)
Pt5 Pt6 Pt13 117.10(5)
Pt7 Pt6 Pt13 121.28(5)
Pt1 Pt6 Pt13 90.49(4)
Pt4 Pt6 Pt13 58.61(4)
C6 Pt6 Au3 84.9(7)
C1T Pt6 Au3 92.3(6)
Pt11 Pt6 Au3 123.14(5)
Pt5 Pt6 Au3 59.35(4)
Pt7 Pt6 Au3 62.78(4)
Pt1 Pt6 Au3 89.98(4)
Pt4 Pt6 Au3 117.90(5)
Pt13 Pt6 Au3 175.29(5)
C7 Pt7 C1T 100.9(9)
C7 Pt7 Pt1 161.2(7)
C1T Pt7 Pt1 97.6(6)
C7 Pt7 Pt11 134.8(7)
C1T Pt7 Pt11 49.5(6)
Pt1 Pt7 Pt11 61.70(4)
C7 Pt7 Pt6 131.6(7)
C1T Pt7 Pt6 48.3(6)
Pt1 Pt7 Pt6 61.21(4)
Pt11 Pt7 Pt6 59.10(4)
C7 Pt7 Pt12 102.6(7)
C1T Pt7 Pt12 143.2(6)
Pt1 Pt7 Pt12 63.01(4)
Pt11 Pt7 Pt12 94.25(4)
Pt6 Pt7 Pt12 124.21(5)
C7 Pt7 Pt10 101.8(7)
C1T Pt7 Pt10 139.2(6)
Pt1 Pt7 Pt10 61.21(4)
Pt11 Pt7 Pt10 122.89(5)
Pt6 Pt7 Pt10 91.80(4)
Pt12 Pt7 Pt10 60.95(4)
C7 Pt7 Au4 90.9(7)
C1T Pt7 Au4 92.7(6)
Pt1 Pt7 Au4 91.40(4)
Pt11 Pt7 Au4 62.53(4)
Pt6 Pt7 Au4 121.62(5)
Pt12 Pt7 Au4 59.28(4)
Pt10 Pt7 Au4 120.23(5)
C7 Pt7 Au3 86.9(7)
C1T Pt7 Au3 89.0(6)
Pt1 Pt7 Au3 90.32(4)
Pt11 Pt7 Au3 120.05(5)
Pt6 Pt7 Au3 60.96(4)
Pt12 Pt7 Au3 119.98(5)
Pt10 Pt7 Au3 59.09(4)
Au4 Pt7 Au3 177.40(5)
C8 Pt8 Au1 76.6(9)
C8 Pt8 Pt1 159.5(9)
Au1 Pt8 Pt1 122.53(5)
C8 Pt8 Pt2 101.2(9)
Au1 Pt8 Pt2 166.49(6)
Pt1 Pt8 Pt2 62.00(4)
C8 Pt8 Pt15 89.0(10)
Au1 Pt8 Pt15 102.50(5)
Pt1 Pt8 Pt15 93.11(5)
Pt2 Pt8 Pt15 64.02(4)
C8 Pt8 Pt11 100.3(9)
Au1 Pt8 Pt11 131.92(5)
Pt1 Pt8 Pt11 62.22(4)
Pt2 Pt8 Pt11 61.53(4)
Pt15 Pt8 Pt11 125.55(5)
C8 Pt8 Au4 84.8(10)
Au1 Pt8 Au4 66.70(4)
Pt1 Pt8 Au4 96.06(5)
Pt2 Pt8 Au4 126.66(5)
Pt15 Pt8 Au4 168.55(5)
Pt11 Pt8 Au4 65.23(4)
C8 Pt8 Pt9 135.4(9)
Au1 Pt8 Pt9 78.43(4)
Pt1 Pt8 Pt9 61.64(4)
Pt2 Pt8 Pt9 94.75(5)
Pt15 Pt8 Pt9 61.35(4)
Pt11 Pt8 Pt9 123.73(5)
Au4 Pt8 Pt9 117.66(5)
C8 Pt8 Pt12 133.3(9)
Au1 Pt8 Pt12 61.72(4)
Pt1 Pt8 Pt12 62.26(4)
Pt2 Pt8 Pt12 124.26(5)
Pt15 Pt8 Pt12 118.67(5)
Pt11 Pt8 Pt12 92.95(4)
Au4 Pt8 Pt12 60.63(4)
Pt9 Pt8 Pt12 57.51(4)
C9 Pt9 C4B 91.5(13)
C9 Pt9 Pt12 139.6(10)
C4B Pt9 Pt12 48.2(8)
C9 Pt9 Pt3 98.9(10)
C4B Pt9 Pt3 156.0(8)
Pt12 Pt9 Pt3 119.44(5)
C9 Pt9 Pt15 90.3(10)
C4B Pt9 Pt15 141.7(8)
Pt12 Pt9 Pt15 118.47(5)
Pt3 Pt9 Pt15 60.34(4)
C9 Pt9 Pt8 140.2(10)
C4B Pt9 Pt8 100.5(8)
Pt12 Pt9 Pt8 61.35(4)
Pt3 Pt9 Pt8 85.23(4)
Pt15 Pt9 Pt8 57.30(4)
C9 Pt9 Pt1 153.4(10)
C4B Pt9 Pt1 106.2(8)
Pt12 Pt9 Pt1 61.92(4)
Pt3 Pt9 Pt1 57.52(4)
Pt15 Pt9 Pt1 87.76(4)
Pt8 Pt9 Pt1 56.76(4)
C9 Pt9 Pt14 98.7(10)
C4B Pt9 Pt14 98.6(8)
Pt12 Pt9 Pt14 91.47(4)
Pt3 Pt9 Pt14 58.54(4)
Pt15 Pt9 Pt14 118.88(5)
Pt8 Pt9 Pt14 116.42(5)
Pt1 Pt9 Pt14 59.71(4)
C10 Pt10 C5B 99.5(11)
C10 Pt10 Pt14 144.3(7)
C5B Pt10 Pt14 44.9(9)
C10 Pt10 Pt7 93.4(7)
C5B Pt10 Pt7 154.4(8)
Pt14 Pt10 Pt7 119.32(5)
C10 Pt10 Pt1 148.4(7)
C5B Pt10 Pt1 102.8(8)
Pt14 Pt10 Pt1 61.34(4)
Pt7 Pt10 Pt1 57.98(4)
C10 Pt10 Pt12 93.8(7)
C5B Pt10 Pt12 98.0(8)
Pt14 Pt10 Pt12 91.93(4)
Pt7 Pt10 Pt12 58.92(4)
Pt1 Pt10 Pt12 61.16(4)
C10 Pt10 Au3 86.8(7)
C5B Pt10 Au3 139.2(8)
Pt14 Pt10 Au3 119.20(5)
Pt7 Pt10 Au3 63.10(4)
Pt1 Pt10 Au3 90.82(4)
Pt12 Pt10 Au3 121.94(5)
C10 Pt10 Au2 95.0(7)
C5B Pt10 Au2 76.4(8)
Pt14 Pt10 Au2 78.47(4)
Pt7 Pt10 Au2 124.52(5)
Pt1 Pt10 Au2 111.80(5)
Pt12 Pt10 Au2 170.25(5)
Au3 Pt10 Au2 62.81(4)
C10 Pt10 Pt5 141.0(7)
C5B Pt10 Pt5 96.6(8)
Pt14 Pt10 Pt5 60.87(4)
Pt7 Pt10 Pt5 86.75(4)
Pt1 Pt10 Pt5 57.65(4)
Pt12 Pt10 Pt5 118.79(5)
Au3 Pt10 Pt5 58.66(4)
Au2 Pt10 Pt5 54.91(4)
C11 Pt11 C1T 103.8(11)
C11 Pt11 Pt6 136.6(9)
C1T Pt11 Pt6 49.2(6)
C11 Pt11 Pt8 103.5(9)
C1T Pt11 Pt8 138.5(6)
Pt6 Pt11 Pt8 118.81(5)
C11 Pt11 Pt7 134.8(10)
C1T Pt11 Pt7 51.3(6)
Pt6 Pt11 Pt7 60.54(4)
Pt8 Pt11 Pt7 87.49(4)
C11 Pt11 Pt2 104.4(10)
C1T Pt11 Pt2 139.5(6)
Pt6 Pt11 Pt2 90.56(4)
Pt8 Pt11 Pt2 58.81(4)
Pt7 Pt11 Pt2 118.25(5)
C11 Pt11 Pt1 159.7(9)
C1T Pt11 Pt1 96.3(6)
Pt6 Pt11 Pt1 60.60(4)
Pt8 Pt11 Pt1 58.21(4)
Pt7 Pt11 Pt1 58.53(4)
Pt2 Pt11 Pt1 59.73(4)
C11 Pt11 Pt13 91.4(9)
C1T Pt11 Pt13 91.7(6)
Pt6 Pt11 Pt13 61.57(4)
Pt8 Pt11 Pt13 118.08(5)
Pt7 Pt11 Pt13 122.03(5)
Pt2 Pt11 Pt13 59.27(4)
Pt1 Pt11 Pt13 90.45(4)
C11 Pt11 Au4 87.1(9)
C1T Pt11 Au4 93.3(6)
Pt6 Pt11 Au4 122.41(5)
Pt8 Pt11 Au4 57.76(4)
Pt7 Pt11 Au4 61.87(4)
Pt2 Pt11 Au4 116.49(5)
Pt1 Pt11 Au4 89.32(4)
Pt13 Pt11 Au4 174.96(5)
C12 Pt12 C4B 96.1(11)
C12 Pt12 Pt9 142.6(7)
C4B Pt12 Pt9 46.5(8)
C12 Pt12 Pt7 96.2(7)
C4B Pt12 Pt7 154.4(8)
Pt9 Pt12 Pt7 118.56(5)
C12 Pt12 Au1 94.6(7)
C4B Pt12 Au1 76.0(8)
Pt9 Pt12 Au1 77.27(4)
Pt7 Pt12 Au1 125.23(5)
C12 Pt12 Pt10 97.9(7)
C4B Pt12 Pt10 95.9(8)
Pt9 Pt12 Pt10 88.64(4)
Pt7 Pt12 Pt10 60.13(4)
Au1 Pt12 Pt10 165.76(5)
C12 Pt12 Au4 87.8(8)
C4B Pt12 Au4 139.5(8)
Pt9 Pt12 Au4 118.88(5)
Pt7 Pt12 Au4 63.51(4)
Au1 Pt12 Au4 63.47(4)
Pt10 Pt12 Au4 123.64(5)
C12 Pt12 Pt8 141.3(7)
C4B Pt12 Pt8 99.0(8)
Pt9 Pt12 Pt8 61.14(4)
Pt7 Pt12 Pt8 85.21(4)
Au1 Pt12 Pt8 55.57(4)
Pt10 Pt12 Pt8 115.60(5)
Au4 Pt12 Pt8 58.23(4)
C12 Pt12 Pt1 150.8(7)
C4B Pt12 Pt1 103.7(8)
Pt9 Pt12 Pt1 60.85(4)
Pt7 Pt12 Pt1 57.71(4)
Au1 Pt12 Pt1 110.81(5)
Pt10 Pt12 Pt1 59.22(4)
Au4 Pt12 Pt1 90.85(4)
Pt8 Pt12 Pt1 56.38(4)
C13 Pt13 C1B 91.7(15)
C13 Pt13 Pt4 144.9(10)
C1B Pt13 Pt4 99.3(11)
C13 Pt13 Pt2 150.9(11)
C1B Pt13 Pt2 100.9(11)
Pt4 Pt13 Pt2 58.74(4)
C13 Pt13 Pt19 138.0(11)
C1B Pt13 Pt19 46.3(11)
Pt4 Pt13 Pt19 60.14(4)
Pt2 Pt13 Pt19 60.40(4)
C13 Pt13 Pt11 97.7(11)
C1B Pt13 Pt11 151.4(10)
Pt4 Pt13 Pt11 88.36(4)
Pt2 Pt13 Pt11 59.72(4)
Pt19 Pt13 Pt11 120.12(5)
C13 Pt13 Pt6 94.1(10)
C1B Pt13 Pt6 148.9(11)
Pt4 Pt13 Pt6 60.35(4)
Pt2 Pt13 Pt6 88.40(4)
Pt19 Pt13 Pt6 120.48(5)
Pt11 Pt13 Pt6 57.42(4)
C14 Pt14 C5B 99.6(12)
C14 Pt14 Pt10 144.6(8)
C5B Pt14 Pt10 45.5(9)
C14 Pt14 Pt3 95.7(8)
C5B Pt14 Pt3 152.4(9)
Pt10 Pt14 Pt3 118.40(5)
C14 Pt14 Pt1 152.8(8)
C5B Pt14 Pt1 102.6(9)
Pt10 Pt14 Pt1 60.60(4)
Pt3 Pt14 Pt1 57.87(4)
C14 Pt14 Pt17 83.4(8)
C5B Pt14 Pt17 142.7(8)
Pt10 Pt14 Pt17 119.78(5)
Pt3 Pt14 Pt17 61.70(4)
Pt1 Pt14 Pt17 88.36(4)
C14 Pt14 Pt5 134.1(8)
C5B Pt14 Pt5 97.8(8)
Pt10 Pt14 Pt5 61.65(4)
Pt3 Pt14 Pt5 87.62(4)
Pt1 Pt14 Pt5 57.67(4)
Pt17 Pt14 Pt5 58.16(4)
C14 Pt14 Pt9 102.9(8)
C5B Pt14 Pt9 94.7(8)
Pt10 Pt14 Pt9 87.95(5)
Pt3 Pt14 Pt9 59.43(4)
Pt1 Pt14 Pt9 59.92(4)
Pt17 Pt14 Pt9 121.13(5)
Pt5 Pt14 Pt9 117.59(5)
C15 Pt15 C2B 98.0(10)
C15 Pt15 Pt8 94.0(8)
C2B Pt15 Pt8 153.8(7)
C15 Pt15 Pt16 142.9(8)
C2B Pt15 Pt16 45.9(7)
Pt8 Pt15 Pt16 115.84(5)
C15 Pt15 Pt3 147.7(8)
C2B Pt15 Pt3 95.3(7)
Pt8 Pt15 Pt3 86.60(4)
Pt16 Pt15 Pt3 60.83(4)
C15 Pt15 Pt9 93.3(7)
C2B Pt15 Pt9 140.3(7)
Pt8 Pt15 Pt9 61.35(4)
Pt16 Pt15 Pt9 119.64(5)
Pt3 Pt15 Pt9 58.81(4)
C15 Pt15 Pt2 144.3(8)
C2B Pt15 Pt2 100.9(7)
Pt8 Pt15 Pt2 57.85(4)
Pt16 Pt15 Pt2 57.99(4)
Pt3 Pt15 Pt2 59.52(4)
Pt9 Pt15 Pt2 91.18(4)
C16 Pt16 C2B 96.0(13)
C16 Pt16 Pt2 138.8(12)
C2B Pt16 Pt2 105.2(7)
C16 Pt16 Pt18 97.3(12)
C2B Pt16 Pt18 138.9(7)
Pt2 Pt16 Pt18 89.44(5)
C16 Pt16 Pt15 139.5(11)
C2B Pt16 Pt15 45.4(7)
Pt2 Pt16 Pt15 63.04(4)
Pt18 Pt16 Pt15 119.48(5)
C16 Pt16 Pt3 152.3(12)
C2B Pt16 Pt3 94.6(7)
Pt2 Pt16 Pt3 61.07(4)
Pt18 Pt16 Pt3 58.98(4)
Pt15 Pt16 Pt3 60.54(4)
C16 Pt16 Pt19 87.9(12)
C2B Pt16 Pt19 158.6(7)
Pt2 Pt16 Pt19 60.44(4)
Pt18 Pt16 Pt19 60.62(4)
Pt15 Pt16 Pt19 123.48(5)
Pt3 Pt16 Pt19 91.49(4)
C17 Pt17 C3B 99.7(13)
C17 Pt17 Pt5 93.6(9)
C3B Pt17 Pt5 162.7(10)
C17 Pt17 Pt18 138.6(9)
C3B Pt17 Pt18 44.6(10)
Pt5 Pt17 Pt18 118.65(5)
C17 Pt17 Pt4 139.2(9)
C3B Pt17 Pt4 104.5(10)
Pt5 Pt17 Pt4 58.35(4)
Pt18 Pt17 Pt4 60.46(4)
C17 Pt17 Pt14 101.6(9)
C3B Pt17 Pt14 125.8(10)
Pt5 Pt17 Pt14 60.99(4)
Pt18 Pt17 Pt14 116.19(5)
Pt4 Pt17 Pt14 90.28(4)
C17 Pt17 Pt3 155.7(9)
C3B Pt17 Pt3 85.3(10)
Pt5 Pt17 Pt3 87.00(4)
Pt18 Pt17 Pt3 58.51(4)
Pt4 Pt17 Pt3 59.76(4)
Pt14 Pt17 Pt3 57.78(4)
C18 Pt18 C3B 94.8(14)
C18 Pt18 Pt3 152.9(9)
C3B Pt18 Pt3 89.1(10)
C18 Pt18 Pt16 98.2(9)
C3B Pt18 Pt16 135.6(10)
Pt3 Pt18 Pt16 61.83(4)
C18 Pt18 Pt17 135.0(10)
C3B Pt18 Pt17 45.4(10)
Pt3 Pt18 Pt17 62.61(4)
Pt16 Pt18 Pt17 124.35(5)
C18 Pt18 Pt4 141.7(9)
C3B Pt18 Pt4 105.4(10)
Pt3 Pt18 Pt4 61.16(4)
Pt16 Pt18 Pt4 89.71(5)
Pt17 Pt18 Pt4 60.62(4)
C18 Pt18 Pt19 91.8(10)
C3B Pt18 Pt19 160.3(10)
Pt3 Pt18 Pt19 93.53(5)
Pt16 Pt18 Pt19 61.25(4)
Pt17 Pt18 Pt19 119.84(5)
Pt4 Pt18 Pt19 59.58(4)
C19 Pt19 C1B 93.6(13)
C19 Pt19 Pt4 145.8(8)
C1B Pt19 Pt4 95.5(10)
C19 Pt19 Pt2 152.8(7)
C1B Pt19 Pt2 96.8(10)
Pt4 Pt19 Pt2 57.93(4)
C19 Pt19 Pt13 136.5(8)
C1B Pt19 Pt13 43.0(10)
Pt4 Pt19 Pt13 59.05(4)
Pt2 Pt19 Pt13 59.02(4)
C19 Pt19 Pt18 97.7(8)
C1B Pt19 Pt18 148.4(10)
Pt4 Pt19 Pt18 59.79(4)
Pt2 Pt19 Pt18 86.55(4)
Pt13 Pt19 Pt18 118.77(5)
C19 Pt19 Pt16 101.7(7)
C1B Pt19 Pt16 147.1(10)
Pt4 Pt19 Pt16 88.05(4)
Pt2 Pt19 Pt16 57.89(4)
Pt13 Pt19 Pt16 116.91(5)
Pt18 Pt19 Pt16 58.13(4)
P1 Au1 Pt8 157.1(2)
P1 Au1 Pt12 138.3(2)
Pt8 Au1 Pt12 62.71(4)
P1 Au1 Au4 134.7(2)
Pt8 Au1 Au4 58.60(4)
Pt12 Au1 Au4 58.46(4)
P2 Au2 Pt5 154.8(2)
P2 Au2 Pt10 138.5(2)
Pt5 Au2 Pt10 62.69(4)
P2 Au2 Au3 137.9(2)
Pt5 Au2 Au3 59.47(4)
Pt10 Au2 Au3 58.41(4)
P3 Au3 Pt5 148.29(19)
P3 Au3 Pt10 138.93(19)
Pt5 Au3 Pt10 61.01(4)
P3 Au3 Pt6 129.7(2)
Pt5 Au3 Pt6 57.24(4)
Pt10 Au3 Pt6 88.14(4)
P3 Au3 Pt7 125.52(19)
Pt5 Au3 Pt7 85.14(4)
Pt10 Au3 Pt7 57.81(4)
Pt6 Au3 Pt7 56.27(3)
P3 Au3 Au2 109.4(2)
Pt5 Au3 Au2 54.32(4)
Pt10 Au3 Au2 58.79(4)
Pt6 Au3 Au2 111.56(5)
Pt7 Au3 Au2 115.45(5)
P4 Au4 Pt8 139.45(19)
P4 Au4 Pt12 147.47(19)
Pt8 Au4 Pt12 61.14(4)
P4 Au4 Pt7 133.0(2)
Pt8 Au4 Pt7 83.40(4)
Pt12 Au4 Pt7 57.21(4)
P4 Au4 Pt11 123.24(19)
Pt8 Au4 Pt11 57.01(4)
Pt12 Au4 Pt11 88.61(4)
Pt7 Au4 Pt11 55.60(3)
P4 Au4 Au1 108.8(2)
Pt8 Au4 Au1 54.70(4)
Pt12 Au4 Au1 58.07(4)
Pt7 Au4 Au1 113.90(5)
Pt11 Au4 Au1 111.69(5)

loop_
_geom_bond_atom_site_label_1
_geom_bond_atom_site_label_2
_geom_bond_distance
C1B O1B 1.19(4)
C1B Pt13 1.93(4)
C1B Pt19 2.05(4)
C1T O1T 1.10(3)
C1T Pt6 2.10(2)
C1T Pt11 2.14(2)
C1T Pt7 2.20(2)
C2 O2 1.18(3)
C2 Pt2 1.87(3)
C2B O2B 1.16(3)
C2B Pt15 1.98(2)
C2B Pt16 2.00(2)
C3 O3 1.17(4)
C3 Pt3 1.82(3)
C3B O3B 1.32(4)
C3B Pt18 1.95(3)
C3B Pt17 1.97(3)
C4 O4 1.10(3)
C4 Pt4 1.89(3)
C4B O4B 1.18(3)
C4B Pt9 2.00(3)
C4B Pt12 2.05(3)
C5 O5 1.11(3)
C5 Pt5 1.90(2)
C5B O5B 1.27(3)
C5B Pt14 1.94(3)
C5B Pt10 1.96(3)
C6 O6 1.15(3)
C6 Pt6 1.89(2)
C7 O7 1.09(3)
C7 Pt7 1.90(2)
C8 O8 1.13(3)
C8 Pt8 1.87(3)
C9 O9 1.07(4)
C9 Pt9 1.95(4)
C10 O10 1.21(3)
C10 Pt10 1.83(2)
C11 O11 1.15(3)
C11 Pt11 1.88(3)
C12 O12 1.18(3)
C12 Pt12 1.89(3)
C13 O13 1.19(4)
C13 Pt13 1.81(3)
C14 O14 1.09(3)
C14 Pt14 1.93(3)
C15 O15 1.14(3)
C15 Pt15 1.89(2)
C16 O16 1.11(4)
C16 Pt16 1.87(4)
C17 O17 1.10(3)
C17 Pt17 1.90(3)
C18 O18 1.08(3)
C18 Pt18 1.90(3)
C19 O19 1.09(3)
C19 Pt19 1.94(3)
C111 C116 1.40(5)
C111 C112 1.46(5)
C111 P1 1.75(3)
C112 C113 1.45(5)
C113 C114 1.42(6)
C114 C115 1.28(5)
C115 C116 1.34(5)
C121 C122 1.40(4)
C121 C126 1.48(4)
C121 P1 1.79(3)
C122 C123 1.41(4)
C123 C124 1.34(5)
C124 C125 1.43(5)
C125 C126 1.31(4)
C131 C136 1.34(4)
C131 C132 1.41(4)
C131 P1 1.80(3)
C132 C133 1.42(4)
C133 C134 1.44(5)
C134 C135 1.34(4)
C135 C136 1.37(4)
C211 C216 1.34(5)
C211 C212 1.46(5)
C211 P2 1.81(3)
C212 C213 1.48(5)
C213 C214 1.37(5)
C214 C215 1.31(6)
C215 C216 1.47(6)
C221 C226 1.33(4)
C221 C222 1.46(4)
C221 P2 1.78(3)
C222 C223 1.34(4)
C223 C224 1.39(5)
C224 C225 1.42(5)
C225 C226 1.48(5)
C231 C232 1.39(4)
C231 C236 1.48(4)
C231 P2 1.78(3)
C232 C233 1.29(5)
C233 C234 1.36(4)
C234 C235 1.34(4)
C235 C236 1.37(4)
C311 C312 1.35(4)
C311 C316 1.35(4)
C311 P3 1.88(3)
C312 C313 1.44(5)
C313 C314 1.38(5)
C314 C315 1.37(4)
C315 C316 1.35(4)
C321 C326 1.37(4)
C321 C322 1.41(4)
C321 P3 1.86(3)
C322 C323 1.32(4)
C323 C324 1.41(4)
C324 C325 1.38(4)
C325 C326 1.33(4)
C331 C336 1.41(4)
C331 C332 1.43(4)
C331 P3 1.86(3)
C332 C333 1.38(4)
C333 C334 1.42(5)
C334 C335 1.32(5)
C335 C336 1.46(5)
C411 C416 1.35(4)
C411 C412 1.42(4)
C411 P4 1.81(2)
C412 C413 1.33(4)
C413 C414 1.39(4)
C414 C415 1.31(4)
C415 C416 1.39(4)
C421 C426 1.40(4)
C421 C422 1.42(4)
C421 P4 1.76(3)
C422 C423 1.49(5)
C423 C424 1.37(5)
C424 C425 1.41(4)
C425 C426 1.38(4)
C431 C432 1.38(4)
C431 C436 1.45(4)
C431 P4 1.83(3)
C432 C433 1.51(4)
C433 C434 1.33(4)
C434 C435 1.33(4)
C435 C436 1.37(4)
P1 Au1 2.238(7)
P2 Au2 2.246(8)
P3 Au3 2.268(7)
P4 Au4 2.275(7)
Pt1 Pt8 2.7082(15)
Pt1 Pt3 2.7140(15)
Pt1 Pt7 2.7309(15)
Pt1 Pt5 2.7453(15)
Pt1 Pt4 2.7774(15)
Pt1 Pt2 2.7975(15)
Pt1 Pt6 2.8012(15)
Pt1 Pt11 2.8190(15)
Pt1 Pt10 2.8230(15)
Pt1 Pt14 2.8434(16)
Pt1 Pt9 2.8493(15)
Pt1 Pt12 2.8784(15)
Pt2 Pt8 2.7233(15)
Pt2 Pt4 2.7297(15)
Pt2 Pt16 2.7511(16)
Pt2 Pt13 2.7856(15)
Pt2 Pt11 2.7985(16)
Pt2 Pt19 2.8251(15)
Pt2 Pt3 2.8429(16)
Pt2 Pt15 2.8916(15)
Pt3 Pt18 2.7631(16)
Pt3 Pt14 2.7644(15)
Pt3 Pt9 2.7905(16)
Pt3 Pt15 2.8346(15)
Pt3 Pt4 2.8398(15)
Pt3 Pt16 2.8426(16)
Pt3 Pt17 2.8771(15)
Pt4 Pt5 2.7252(15)
Pt4 Pt13 2.7802(16)
Pt4 Pt19 2.8114(15)
Pt4 Pt18 2.8177(16)
Pt4 Pt17 2.8221(16)
Pt4 Pt6 2.8304(15)
Pt5 Au2 2.6429(15)
Pt5 Pt6 2.7396(15)
Pt5 Pt17 2.7671(16)
Pt5 Au3 2.8025(15)
Pt5 Pt14 2.8486(15)
Pt5 Pt10 2.8700(15)
Pt6 Pt11 2.7308(15)
Pt6 Pt7 2.7711(15)
Pt6 Pt13 2.8499(15)
Pt6 Au3 2.9131(15)
Pt7 Pt11 2.7662(15)
Pt7 Pt12 2.7769(15)
Pt7 Pt10 2.8119(15)
Pt7 Au4 2.9566(15)
Pt7 Au3 2.9631(15)
Pt8 Au1 2.6491(15)
Pt8 Pt15 2.7315(16)
Pt8 Pt11 2.7474(15)
Pt8 Au4 2.7706(16)
Pt8 Pt9 2.8486(16)
Pt8 Pt12 2.8543(15)
Pt9 Pt12 2.7433(16)
Pt9 Pt15 2.8485(15)
Pt9 Pt14 2.8621(15)
Pt10 Pt14 2.7498(16)
Pt10 Pt12 2.8346(15)
Pt10 Au3 2.8508(15)
Pt10 Au2 2.8623(15)
Pt11 Pt13 2.8344(15)
Pt11 Au4 2.9744(15)
Pt12 Au1 2.8282(15)
Pt12 Au4 2.8399(15)
Pt13 Pt19 2.8302(16)
Pt14 Pt17 2.8446(16)
Pt15 Pt16 2.7799(16)
Pt16 Pt18 2.7693(16)
Pt16 Pt19 2.8588(16)
Pt17 Pt18 2.7741(16)
Pt18 Pt19 2.8413(17)
Au1 Au4 2.9814(16)
Au2 Au3 2.9769(16)

loop_
_platon_squeeze_void_nr
_platon_squeeze_void_average_x
_platon_squeeze_void_average_y
_platon_squeeze_void_average_z
_platon_squeeze_void_volume
_platon_squeeze_void_count_electrons
_platon_squeeze_void_content
1 0.500 0.361 0.370 2501 3272 ' '
